data_7029654
loop_
_publ_author_name
'Hazari, Alokesh'
'Das, Lakshmi Kanta'
'Bauz\'a, Antonio'
'Frontera, Antonio'
'Ghosh, Ashutosh'

_publ_section_title
;
 The influence of H-bonding on the 'ambidentate' coordination behaviour of
 the thiocyanate ion to Cd(ii): a combined experimental and theoretical
 study.
;
_journal_issue 21
_journal_name_full 'Dalton transactions (Cambridge, England : 2003)'
_journal_page_first 8007
_journal_page_last 8015
_journal_paper_doi 10.1039/c3dt53318b
_journal_volume 43
_journal_year 2014
_chemical_formula_sum 'C38 H36 Cd Cu2 N6 O4 S2'
_chemical_formula_weight 944.38
_chemical_name_systematic
;
 ?
;
_space_group_IT_number 15
_symmetry_cell_setting monoclinic
_symmetry_space_group_name_Hall '-C 2yc'
_symmetry_space_group_name_H-M 'C 1 2/c 1'
_atom_sites_solution_hydrogens geom
_atom_sites_solution_primary direct
_atom_sites_solution_secondary difmap
_audit_creation_method SHELXL-97
_cell_angle_alpha 90.00
_cell_angle_beta 92.034(2)
_cell_angle_gamma 90.00
_cell_formula_units_Z 4
_cell_length_a 15.2789(7)
_cell_length_b 10.8642(7)
_cell_length_c 22.0898(11)
_cell_measurement_reflns_used 20127
_cell_measurement_temperature 293(2)
_cell_measurement_theta_max 25.03
_cell_measurement_theta_min 1.84
_cell_volume 3664.4(3)
_computing_cell_refinement 'Bruker SMART'
_computing_data_collection 'Bruker SMART'
_computing_data_reduction 'Bruker SAINT'
_computing_molecular_graphics 'Ortep-3 for Windows (Farrugia, 1997)'
_computing_publication_material 'WINGX V1.80.03'
_computing_structure_refinement 'SHELXL-97 (Sheldrick, 1997)'
_computing_structure_solution 'SHELXS-97 (Sheldrick, 1990)'
_diffrn_ambient_temperature 293(2)
_diffrn_measured_fraction_theta_full 0.998
_diffrn_measured_fraction_theta_max 0.998
_diffrn_radiation_monochromator graphite
_diffrn_radiation_source 'fine-focus sealed tube'
_diffrn_radiation_type MoK\a
_diffrn_radiation_wavelength 0.71073
_diffrn_reflns_av_R_equivalents 0.0498
_diffrn_reflns_av_unetI/netI 0.0320
_diffrn_reflns_limit_h_max 18
_diffrn_reflns_limit_h_min -18
_diffrn_reflns_limit_k_max 12
_diffrn_reflns_limit_k_min -12
_diffrn_reflns_limit_l_max 26
_diffrn_reflns_limit_l_min -26
_diffrn_reflns_number 20127
_diffrn_reflns_theta_full 25.03
_diffrn_reflns_theta_max 25.03
_diffrn_reflns_theta_min 1.84
_exptl_absorpt_coefficient_mu 1.890
_exptl_absorpt_correction_T_max 0.9654
_exptl_absorpt_correction_T_min 0.9325
_exptl_absorpt_correction_type empirical
_exptl_absorpt_process_details SADABS
_exptl_crystal_colour Green
_exptl_crystal_density_diffrn 1.712
_exptl_crystal_density_method 'not measured'
_exptl_crystal_description Prismatic
_exptl_crystal_F_000 1760
_exptl_crystal_size_max 0.04
_exptl_crystal_size_mid 0.03
_exptl_crystal_size_min 0.02
_refine_diff_density_max 0.311
_refine_diff_density_min -0.612
_refine_diff_density_rms 0.069
_refine_ls_extinction_method none
_refine_ls_goodness_of_fit_ref 1.034
_refine_ls_hydrogen_treatment mixed
_refine_ls_matrix_type full
_refine_ls_number_parameters 248
_refine_ls_number_reflns 3233
_refine_ls_number_restraints 0
_refine_ls_restrained_S_all 1.034
_refine_ls_R_factor_all 0.0299
_refine_ls_R_factor_gt 0.0262
_refine_ls_shift/su_max 0.001
_refine_ls_shift/su_mean 0.000
_refine_ls_structure_factor_coef Fsqd
_refine_ls_weighting_details 'calc w=1/[\s^2^(Fo^2^)+(0.0351P)^2^+3.1304P] where P=(Fo^2^+2Fc^2^)/3'
_refine_ls_weighting_scheme calc
_refine_ls_wR_factor_gt 0.0661
_refine_ls_wR_factor_ref 0.0682
_reflns_number_gt 2923
_reflns_number_total 3233
_reflns_threshold_expression >2sigma(I)
_cod_data_source_file c3dt53318b2.cif
_cod_data_source_block 1
_cod_depositor_comments
;
The following automatic conversions were performed:

'_symmetry_cell_setting' value 'Monoclinic' changed to 'monoclinic'
according to
/usr/data/users/saulius/crontab/automatic-downloads/rss-feeds/RSC/lib/dictionaries/cif_core.dic
dictionary named 'cif_core.dic' version 2.4.2 from
2011-04-26.

'_exptl_absorpt_correction_type' value 'EMPIRICAL'
changed to 'empirical' according to
/usr/data/users/saulius/crontab/automatic-downloads/rss-feeds/RSC/lib/dictionaries/cif_core.dic
dictionary named 'cif_core.dic' version 2.4.2 from 2011-04-26.

Automatic conversion script
Id: cif_fix_values 2281 2013-09-26 08:29:07Z andrius 

 Adding full bibliography for 7029654--7029655.cif.
;
_cod_original_sg_symbol_H-M 'C 2/c'
_cod_database_code 7029654

loop_
_symmetry_equiv_pos_as_xyz
'x, y, z'
'-x, y, -z+1/2'
'x+1/2, y+1/2, z'
'-x+1/2, y+1/2, -z+1/2'
'-x, -y, -z'
'x, -y, z-1/2'
'-x+1/2, -y+1/2, -z'
'x+1/2, -y+1/2, z-1/2'

loop_
_atom_site_label
_atom_site_type_symbol
_atom_site_fract_x
_atom_site_fract_y
_atom_site_fract_z
_atom_site_U_iso_or_equiv
_atom_site_adp_type
_atom_site_occupancy
_atom_site_symmetry_multiplicity
_atom_site_calc_flag
_atom_site_refinement_flags
Cd1 Cd 0.5000 0.14405(2) 0.2500 0.02979(10) Uani 1 2 d S
Cu1 Cu 0.389857(19) 0.38666(3) 0.300022(13) 0.03235(11) Uani 1 1 d .
S1 S 0.29492(5) -0.15245(7) 0.14604(4) 0.0494(2) Uani 1 1 d .
O10 O 0.40408(12) 0.31037(16) 0.22208(8) 0.0396(4) Uani 1 1 d .
O31 O 0.42164(11) 0.22306(15) 0.32683(7) 0.0365(4) Uani 1 1 d .
N23 N 0.42232(13) 0.45382(19) 0.38219(10) 0.0365(5) Uani 1 1 d .
N18 N 0.33322(13) 0.53125(18) 0.26372(10) 0.0324(5) Uani 1 1 d .
N1 N 0.40872(16) 0.0035(2) 0.21010(13) 0.0540(6) Uani 1 1 d .
C25 C 0.40111(17) 0.2549(3) 0.43233(12) 0.0397(6) Uani 1 1 d .
C1 C 0.36211(17) -0.0617(2) 0.18387(13) 0.0387(6) Uani 1 1 d .
C27 C 0.3900(2) 0.0764(3) 0.49698(15) 0.0596(9) Uani 1 1 d .
H27 H 0.3801 0.0423 0.5347 0.071 Uiso 1 1 calc R
C11 C 0.37283(15) 0.3444(2) 0.16815(11) 0.0322(5) Uani 1 1 d .
C30 C 0.41277(15) 0.1782(2) 0.38196(11) 0.0346(6) Uani 1 1 d .
C19 C 0.30614(19) 0.6321(2) 0.30362(13) 0.0421(6) Uani 1 1 d .
H19A H 0.2870 0.5981 0.3415 0.051 Uiso 1 1 calc R
H19B H 0.2571 0.6757 0.2846 0.051 Uiso 1 1 calc R
C29 C 0.41677(17) 0.0508(3) 0.39137(13) 0.0436(7) Uani 1 1 d .
H29 H 0.4268 -0.0011 0.3589 0.052 Uiso 1 1 calc R
C26 C 0.38884(19) 0.2007(3) 0.48922(13) 0.0516(7) Uani 1 1 d .
H26 H 0.3797 0.2511 0.5224 0.062 Uiso 1 1 calc R
C14 C 0.31167(19) 0.4150(3) 0.05133(13) 0.0498(7) Uani 1 1 d .
H14 H 0.2933 0.4390 0.0125 0.060 Uiso 1 1 calc R
C16 C 0.32996(15) 0.4583(2) 0.15878(12) 0.0341(5) Uani 1 1 d .
C24 C 0.41499(19) 0.3861(3) 0.42918(13) 0.0414(6) Uani 1 1 d .
C15 C 0.30141(18) 0.4915(3) 0.10005(13) 0.0447(7) Uani 1 1 d .
H15 H 0.2747 0.5676 0.0939 0.054 Uiso 1 1 calc R
C21 C 0.4649(2) 0.6606(3) 0.34021(15) 0.0538(8) Uani 1 1 d .
H21A H 0.4883 0.6108 0.3082 0.065 Uiso 1 1 calc R
H21B H 0.5074 0.7245 0.3500 0.065 Uiso 1 1 calc R
C13 C 0.35020(18) 0.3008(3) 0.06156(13) 0.0467(7) Uani 1 1 d .
H13 H 0.3562 0.2470 0.0292 0.056 Uiso 1 1 calc R
C17 C 0.31170(17) 0.5417(2) 0.20768(13) 0.0359(6) Uani 1 1 d .
C28 C 0.40604(19) 0.0016(3) 0.44788(14) 0.0554(8) Uani 1 1 d .
H28 H 0.4096 -0.0832 0.4532 0.066 Uiso 1 1 calc R
C20 C 0.3809(2) 0.7214(3) 0.31627(15) 0.0533(8) Uani 1 1 d .
H20A H 0.3626 0.7817 0.3456 0.064 Uiso 1 1 calc R
H20B H 0.3930 0.7650 0.2792 0.064 Uiso 1 1 calc R
C12 C 0.37942(16) 0.2656(3) 0.11804(12) 0.0386(6) Uani 1 1 d .
H12 H 0.4042 0.1880 0.1235 0.046 Uiso 1 1 calc R
C22 C 0.4551(2) 0.5810(3) 0.39507(14) 0.0520(7) Uani 1 1 d .
H22A H 0.5115 0.5751 0.4164 0.062 Uiso 1 1 calc R
H22B H 0.4150 0.6211 0.4219 0.062 Uiso 1 1 calc R
H17 H 0.2840(18) 0.609(3) 0.1957(13) 0.043(8) Uiso 1 1 d .
H24 H 0.4205(17) 0.422(3) 0.4668(13) 0.042(8) Uiso 1 1 d .

loop_
_atom_site_aniso_label
_atom_site_aniso_U_11
_atom_site_aniso_U_22
_atom_site_aniso_U_33
_atom_site_aniso_U_23
_atom_site_aniso_U_13
_atom_site_aniso_U_12
Cd1 0.03369(15) 0.02261(14) 0.03318(16) 0.000 0.00251(11) 0.000
Cu1 0.04188(19) 0.02621(17) 0.02891(18) -0.00066(12) 0.00080(14) 0.00482(12)
S1 0.0524(4) 0.0411(4) 0.0542(5) -0.0123(3) -0.0038(3) -0.0058(3)
O10 0.0539(11) 0.0341(9) 0.0304(10) -0.0022(8) -0.0030(8) 0.0162(8)
O31 0.0475(10) 0.0316(9) 0.0308(10) 0.0035(7) 0.0081(8) 0.0082(8)
N23 0.0398(11) 0.0349(12) 0.0348(12) -0.0065(10) 0.0002(9) 0.0013(9)
N18 0.0358(11) 0.0256(10) 0.0358(12) 0.0001(9) 0.0023(9) 0.0039(9)
N1 0.0532(14) 0.0385(14) 0.0696(18) -0.0020(13) -0.0093(13) -0.0099(12)
C25 0.0385(13) 0.0490(16) 0.0317(14) 0.0045(12) 0.0013(11) 0.0031(12)
C1 0.0421(14) 0.0290(14) 0.0452(16) 0.0052(12) 0.0031(12) 0.0017(12)
C27 0.065(2) 0.075(2) 0.0387(17) 0.0220(17) 0.0000(15) -0.0042(17)
C11 0.0301(12) 0.0340(13) 0.0324(14) 0.0012(11) 0.0009(10) 0.0004(10)
C30 0.0310(12) 0.0403(14) 0.0324(14) 0.0077(12) -0.0003(10) 0.0049(11)
C19 0.0513(16) 0.0306(13) 0.0444(16) -0.0062(12) 0.0034(13) 0.0106(12)
C29 0.0482(15) 0.0417(15) 0.0413(16) 0.0094(12) 0.0046(12) 0.0012(12)
C26 0.0572(17) 0.066(2) 0.0315(15) 0.0045(14) -0.0005(13) 0.0005(15)
C14 0.0533(16) 0.065(2) 0.0303(15) 0.0037(14) -0.0048(12) 0.0050(15)
C16 0.0327(12) 0.0340(13) 0.0356(14) 0.0035(11) 0.0001(10) -0.0008(10)
C24 0.0459(15) 0.0507(17) 0.0275(15) -0.0075(13) -0.0011(12) 0.0050(13)
C15 0.0489(15) 0.0422(15) 0.0428(16) 0.0081(13) -0.0033(12) 0.0072(12)
C21 0.0585(18) 0.0457(17) 0.057(2) -0.0071(14) 0.0023(15) -0.0208(14)
C13 0.0489(16) 0.0570(18) 0.0343(16) -0.0093(14) 0.0004(12) 0.0039(14)
C17 0.0381(13) 0.0279(13) 0.0415(16) 0.0044(11) -0.0014(11) 0.0049(11)
C28 0.0567(18) 0.0523(19) 0.057(2) 0.0223(16) 0.0035(15) -0.0005(14)
C20 0.077(2) 0.0273(14) 0.0558(19) -0.0030(13) 0.0011(16) -0.0056(14)
C12 0.0416(14) 0.0384(14) 0.0360(15) -0.0040(12) 0.0024(11) 0.0049(11)
C22 0.0609(18) 0.0435(16) 0.0507(18) -0.0107(14) -0.0089(14) -0.0044(14)

loop_
_atom_type_symbol
_atom_type_description
_atom_type_scat_dispersion_real
_atom_type_scat_dispersion_imag
_atom_type_scat_source
C C 0.0033 0.0016 'International Tables Vol C Tables 4.2.6.8 and 6.1.1.4'
H H 0.0000 0.0000 'International Tables Vol C Tables 4.2.6.8 and 6.1.1.4'
N N 0.0061 0.0033 'International Tables Vol C Tables 4.2.6.8 and 6.1.1.4'
O O 0.0106 0.0060 'International Tables Vol C Tables 4.2.6.8 and 6.1.1.4'
Cu Cu 0.3201 1.2651 'International Tables Vol C Tables 4.2.6.8 and 6.1.1.4'
Cd Cd -0.8075 1.2024 'International Tables Vol C Tables 4.2.6.8 and 6.1.1.4'
S S 0.1246 0.1234 'International Tables Vol C Tables 4.2.6.8 and 6.1.1.4'

loop_
_geom_angle_atom_site_label_1
_geom_angle_atom_site_label_2
_geom_angle_atom_site_label_3
_geom_angle
_geom_angle_site_symmetry_1
_geom_angle_site_symmetry_3
N1 Cd1 N1 93.49(13) . 2_655
N1 Cd1 O31 107.55(8) . 2_655
N1 Cd1 O31 102.39(8) 2_655 2_655
N1 Cd1 O31 102.39(8) . .
N1 Cd1 O31 107.55(8) 2_655 .
O31 Cd1 O31 135.75(8) 2_655 .
N1 Cd1 O10 171.14(8) . 2_655
N1 Cd1 O10 92.67(8) 2_655 2_655
O31 Cd1 O10 64.82(6) 2_655 2_655
O31 Cd1 O10 81.77(6) . 2_655
N1 Cd1 O10 92.67(8) . .
N1 Cd1 O10 171.14(8) 2_655 .
O31 Cd1 O10 81.77(6) 2_655 .
O31 Cd1 O10 64.82(6) . .
O10 Cd1 O10 81.97(9) 2_655 .
O10 Cu1 O31 80.98(7) . .
O10 Cu1 N18 92.37(8) . .
O31 Cu1 N18 165.97(8) . .
O10 Cu1 N23 158.92(8) . .
O31 Cu1 N23 90.34(8) . .
N18 Cu1 N23 99.85(9) . .
C11 O10 Cu1 129.51(15) . .
C11 O10 Cd1 129.96(15) . .
Cu1 O10 Cd1 100.46(7) . .
C30 O31 Cu1 126.08(15) . .
C30 O31 Cd1 128.33(15) . .
Cu1 O31 Cd1 104.56(7) . .
C24 N23 C22 114.5(2) . .
C24 N23 Cu1 119.98(19) . .
C22 N23 Cu1 125.49(18) . .
C17 N18 C19 116.5(2) . .
C17 N18 Cu1 124.49(17) . .
C19 N18 Cu1 118.82(17) . .
C1 N1 Cd1 172.6(2) . .
C26 C25 C30 118.9(3) . .
C26 C25 C24 118.8(3) . .
C30 C25 C24 121.6(2) . .
N1 C1 S1 179.0(3) . .
C26 C27 C28 119.1(3) . .
C26 C27 H27 120.5 . .
C28 C27 H27 120.5 . .
O10 C11 C12 120.4(2) . .
O10 C11 C16 121.9(2) . .
C12 C11 C16 117.6(2) . .
O31 C30 C29 119.7(2) . .
O31 C30 C25 122.0(2) . .
C29 C30 C25 118.3(2) . .
N18 C19 C20 111.1(2) . .
N18 C19 H19A 109.4 . .
C20 C19 H19A 109.4 . .
N18 C19 H19B 109.4 . .
C20 C19 H19B 109.4 . .
H19A C19 H19B 108.0 . .
C28 C29 C30 120.9(3) . .
C28 C29 H29 119.5 . .
C30 C29 H29 119.5 . .
C27 C26 C25 121.8(3) . .
C27 C26 H26 119.1 . .
C25 C26 H26 119.1 . .
C15 C14 C13 118.2(3) . .
C15 C14 H14 120.9 . .
C13 C14 H14 120.9 . .
C15 C16 C11 119.3(2) . .
C15 C16 C17 118.0(2) . .
C11 C16 C17 122.8(2) . .
N23 C24 C25 128.6(3) . .
N23 C24 H24 118.9(18) . .
C25 C24 H24 112.5(18) . .
C14 C15 C16 122.0(3) . .
C14 C15 H15 119.0 . .
C16 C15 H15 119.0 . .
C22 C21 C20 115.1(3) . .
C22 C21 H21A 108.5 . .
C20 C21 H21A 108.5 . .
C22 C21 H21B 108.5 . .
C20 C21 H21B 108.5 . .
H21A C21 H21B 107.5 . .
C12 C13 C14 121.5(3) . .
C12 C13 H13 119.3 . .
C14 C13 H13 119.3 . .
N18 C17 C16 128.3(2) . .
N18 C17 H17 118.1(19) . .
C16 C17 H17 113.5(19) . .
C29 C28 C27 120.9(3) . .
C29 C28 H28 119.5 . .
C27 C28 H28 119.5 . .
C19 C20 C21 114.0(2) . .
C19 C20 H20A 108.8 . .
C21 C20 H20A 108.8 . .
C19 C20 H20B 108.8 . .
C21 C20 H20B 108.8 . .
H20A C20 H20B 107.6 . .
C13 C12 C11 121.3(3) . .
C13 C12 H12 119.4 . .
C11 C12 H12 119.4 . .
N23 C22 C21 115.0(2) . .
N23 C22 H22A 108.5 . .
C21 C22 H22A 108.5 . .
N23 C22 H22B 108.5 . .
C21 C22 H22B 108.5 . .
H22A C22 H22B 107.5 . .

loop_
_geom_bond_atom_site_label_1
_geom_bond_atom_site_label_2
_geom_bond_distance
_geom_bond_site_symmetry_2
Cd1 N1 2.229(2) .
Cd1 N1 2.229(2) 2_655
Cd1 O31 2.2792(16) 2_655
Cd1 O31 2.2792(16) .
Cd1 O10 2.3936(17) 2_655
Cd1 O10 2.3936(17) .
Cu1 O10 1.9301(17) .
Cu1 O31 1.9301(17) .
Cu1 N18 1.952(2) .
Cu1 N23 2.002(2) .
S1 C1 1.632(3) .
O10 C11 1.320(3) .
O31 C30 1.323(3) .
N23 C24 1.280(4) .
N23 C22 1.493(3) .
N18 C17 1.275(3) .
N18 C19 1.475(3) .
N1 C1 1.147(4) .
C25 C26 1.406(4) .
C25 C30 1.407(4) .
C25 C24 1.443(4) .
C27 C26 1.361(5) .
C27 C28 1.384(5) .
C27 H27 0.9300 .
C11 C12 1.406(3) .
C11 C16 1.412(3) .
C30 C29 1.400(4) .
C19 C20 1.517(4) .
C19 H19A 0.9700 .
C19 H19B 0.9700 .
C29 C28 1.373(4) .
C29 H29 0.9300 .
C26 H26 0.9300 .
C14 C15 1.373(4) .
C14 C13 1.389(4) .
C14 H14 0.9300 .
C16 C15 1.401(4) .
C16 C17 1.445(4) .
C24 H24 0.92(3) .
C15 H15 0.9300 .
C21 C22 1.501(4) .
C21 C20 1.521(4) .
C21 H21A 0.9700 .
C21 H21B 0.9700 .
C13 C12 1.365(4) .
C13 H13 0.9300 .
C17 H17 0.88(3) .
C28 H28 0.9300 .
C20 H20A 0.9700 .
C20 H20B 0.9700 .
C12 H12 0.9300 .
C22 H22A 0.9700 .
C22 H22B 0.9700 .
